data_4318287
loop_
_publ_author_name
'Andreas Biller'
'Christian Burschka'
'Martin Penka'
'Reinhold Tacke'

_publ_contact_author
;
        Reinhold Tacke
        Institut f\"ur Anorganische Chemie
        Universit\"at W\"urzburg
        Am Hubland 
        97074 W\"urzburg
        Bundesrepublik Deutschland
;
_publ_contact_author_email r.tacke@mail.uni-wuerzburg.de
_publ_contact_author_fax '049 931 888-4609'
_publ_contact_author_phone '049 931 888-5250'
_publ_section_title
;
 Dianionic Complexes with Hexacoordinate Silicon(IV) or Germanium(IV) and
 Three Bidentate Ligands of the Hydroximato(2-) Type: Syntheses and
 Structural Characterization in the Solid State
;
_journal_name_full 'Inorganic Chemistry'
_journal_page_first 3901
_journal_page_last 3908
_journal_paper_doi 10.1021/ic0255757
_journal_volume 41
_journal_year 2002
_chemical_formula_moiety 'C21 H15 N3 O6 Si(2-); 2 * C2 H8 N(+); CH3OH'
_chemical_formula_sum 'C26 H35 N5 O7 Si'
_chemical_formula_weight 557.68
_chemical_melting_point 442
_chemical_name_common 'Dimethylammonium fac-Tris[benzohydroximato(2-)]silicate-Methanol'
_chemical_name_systematic
; 
 ? 
;
_space_group_IT_number 2
_symmetry_cell_setting triclinic
_symmetry_space_group_name_Hall '-P 1'
_symmetry_space_group_name_H-M 'P -1'
_atom_sites_solution_hydrogens geom
_atom_sites_solution_primary direct
_atom_sites_solution_secondary difmap
_audit_creation_method SHELXL-97
_cell_angle_alpha 89.555(18)
_cell_angle_beta 76.889(15)
_cell_angle_gamma 83.275(18)
_cell_formula_units_Z 2
_cell_length_a 10.4703(13)
_cell_length_b 11.404(2)
_cell_length_c 12.3215(16)
_cell_measurement_reflns_used 3452
_cell_measurement_temperature 173(2)
_cell_measurement_theta_max 24.8
_cell_measurement_theta_min 6.7
_cell_volume 1422.7(4)
_computing_cell_refinement Stoe-IPDS
_computing_data_collection Stoe-IPDS
_computing_data_reduction Stoe-IPDS
_computing_molecular_graphics Bruker-SHELXTL
_computing_publication_material Bruker-SHELXTL
_computing_structure_refinement 'SHELXL-97 (Sheldrick, 1997)'
_computing_structure_solution 'SHELXS-97 (Sheldrick, 1990)'
_diffrn_ambient_temperature 173(2)
_diffrn_measured_fraction_theta_full 0.908
_diffrn_measured_fraction_theta_max 0.908
_diffrn_measurement_device_type Stoe-IPDS
_diffrn_measurement_method Phi-Scans
_diffrn_radiation_monochromator graphite
_diffrn_radiation_source 'fine-focus sealed tube'
_diffrn_radiation_type MoK\a
_diffrn_radiation_wavelength 0.71073
_diffrn_reflns_av_R_equivalents 0.0302
_diffrn_reflns_av_sigmaI/netI 0.0358
_diffrn_reflns_limit_h_max 13
_diffrn_reflns_limit_h_min -13
_diffrn_reflns_limit_k_max 14
_diffrn_reflns_limit_k_min -15
_diffrn_reflns_limit_l_max 16
_diffrn_reflns_limit_l_min -16
_diffrn_reflns_number 18620
_diffrn_reflns_theta_full 28.18
_diffrn_reflns_theta_max 28.18
_diffrn_reflns_theta_min 2.45
_exptl_absorpt_coefficient_mu 0.134
_exptl_absorpt_correction_type none
_exptl_crystal_colour colorless
_exptl_crystal_density_diffrn 1.302
_exptl_crystal_density_method 'not measured'
_exptl_crystal_description blocks
_exptl_crystal_F_000 592
_exptl_crystal_size_max .4
_exptl_crystal_size_mid .3
_exptl_crystal_size_min .2
_refine_diff_density_max 0.266
_refine_diff_density_min -0.259
_refine_diff_density_rms 0.041
_refine_ls_extinction_method none
_refine_ls_goodness_of_fit_ref 1.016
_refine_ls_hydrogen_treatment mixed
_refine_ls_matrix_type full
_refine_ls_number_parameters 372
_refine_ls_number_reflns 6343
_refine_ls_number_restraints 0
_refine_ls_restrained_S_all 1.016
_refine_ls_R_factor_all 0.0544
_refine_ls_R_factor_gt 0.0348
_refine_ls_shift/su_max 0.002
_refine_ls_shift/su_mean 0.000
_refine_ls_structure_factor_coef Fsqd
_refine_ls_weighting_details 'calc w=1/[\s^2^(Fo^2^)+(0.0514P)^2^+0.0910P] where P=(Fo^2^+2Fc^2^)/3'
_refine_ls_weighting_scheme calc
_refine_ls_wR_factor_gt 0.0854
_refine_ls_wR_factor_ref 0.0918
_reflns_number_gt 4636
_reflns_number_total 6343
_reflns_threshold_expression >2sigma(I)
_cod_data_source_file ic0255757_s2_3.cif
_cod_data_source_block fac-6
_cod_depositor_comments
;
The following automatic conversions were performed:
data name '_publ_contact_autor' replaced with '_publ_contact_author'
as specified in the replacement file
'/home/antanas/src/cod-tools/trunk/data/replacement-values/replacement_tags.lst'.

Automatic conversion script
Id: cif_correct_tags 4998 2017-03-02 13:24:31Z antanas 
;
_cod_database_code 4318287

loop_
_symmetry_equiv_pos_as_xyz
'x, y, z'
'-x, -y, -z'

loop_
_atom_site_label
_atom_site_type_symbol
_atom_site_fract_x
_atom_site_fract_y
_atom_site_fract_z
_atom_site_U_iso_or_equiv
_atom_site_adp_type
_atom_site_occupancy
_atom_site_symmetry_multiplicity
_atom_site_calc_flag
_atom_site_refinement_flags
_atom_site_disorder_assembly
_atom_site_disorder_group
C1 C 0.35192(12) 0.62226(11) 0.76132(10) 0.0200(3) Uani 1 1 d . . .
C2 C 0.40841(13) 0.25812(11) 0.83085(10) 0.0211(3) Uani 1 1 d . . .
C3 C 0.06471(13) 0.40073(11) 0.69433(11) 0.0221(3) Uani 1 1 d . . .
C4 C 0.42407(13) 0.71021(11) 0.69191(11) 0.0216(3) Uani 1 1 d . . .
C5 C 0.48522(14) 0.68218(13) 0.58100(11) 0.0293(3) Uani 1 1 d . . .
H5 H 0.4762 0.6085 0.5499 0.035 Uiso 1 1 calc R . .
C6 C 0.55924(16) 0.76115(15) 0.51552(12) 0.0362(4) Uani 1 1 d . . .
H6 H 0.6012 0.7414 0.4401 0.043 Uiso 1 1 calc R . .
C7 C 0.57148(16) 0.86855(14) 0.56080(13) 0.0370(4) Uani 1 1 d . . .
H7 H 0.6220 0.9227 0.5162 0.044 Uiso 1 1 calc R . .
C8 C 0.51064(16) 0.89785(13) 0.67063(13) 0.0350(4) Uani 1 1 d . . .
H8 H 0.5195 0.9719 0.7012 0.042 Uiso 1 1 calc R . .
C9 C 0.43674(14) 0.81919(12) 0.73614(12) 0.0272(3) Uani 1 1 d . . .
H9 H 0.3946 0.8397 0.8114 0.033 Uiso 1 1 calc R . .
C10 C 0.53626(13) 0.18246(11) 0.81225(11) 0.0224(3) Uani 1 1 d . . .
C11 C 0.56464(15) 0.10400(13) 0.89350(12) 0.0296(3) Uani 1 1 d . . .
H11 H 0.5019 0.1001 0.9621 0.036 Uiso 1 1 calc R . .
C12 C 0.68384(16) 0.03174(14) 0.87448(13) 0.0364(4) Uani 1 1 d . . .
H12 H 0.7020 -0.0225 0.9295 0.044 Uiso 1 1 calc R . .
C13 C 0.77629(15) 0.03850(14) 0.77546(14) 0.0356(4) Uani 1 1 d . . .
H13 H 0.8578 -0.0113 0.7624 0.043 Uiso 1 1 calc R . .
C14 C 0.75015(15) 0.11780(14) 0.69535(13) 0.0339(3) Uani 1 1 d . . .
H14 H 0.8143 0.1230 0.6278 0.041 Uiso 1 1 calc R . .
C15 C 0.63072(14) 0.18969(12) 0.71332(12) 0.0276(3) Uani 1 1 d . . .
H15 H 0.6133 0.2440 0.6581 0.033 Uiso 1 1 calc R . .
C16 C 0.00763(14) 0.35886(13) 0.60457(11) 0.0261(3) Uani 1 1 d . . .
C17 C -0.10693(15) 0.41940(15) 0.58174(12) 0.0334(3) Uani 1 1 d . . .
H17 H -0.1486 0.4881 0.6243 0.040 Uiso 1 1 calc R . .
C18 C -0.16033(18) 0.38012(18) 0.49755(13) 0.0430(4) Uani 1 1 d . . .
H18 H -0.2387 0.4215 0.4830 0.052 Uiso 1 1 calc R . .
C19 C -0.1000(2) 0.2812(2) 0.43496(14) 0.0508(5) Uani 1 1 d . . .
H19 H -0.1374 0.2538 0.3779 0.061 Uiso 1 1 calc R . .
C20 C 0.0151(2) 0.22151(19) 0.45493(14) 0.0506(5) Uani 1 1 d . . .
H20 H 0.0572 0.1539 0.4108 0.061 Uiso 1 1 calc R . .
C21 C 0.06964(17) 0.26040(15) 0.53992(12) 0.0358(4) Uani 1 1 d . . .
H21 H 0.1488 0.2195 0.5533 0.043 Uiso 1 1 calc R . .
C22 C -0.02934(17) 0.21821(14) 1.11924(13) 0.0365(4) Uani 1 1 d . . .
H22A H 0.0020 0.2669 1.1707 0.055 Uiso 1 1 calc R . .
H22B H 0.0349 0.1483 1.0961 0.055 Uiso 1 1 calc R . .
H22C H -0.1147 0.1935 1.1566 0.055 Uiso 1 1 calc R . .
C23 C -0.10795(16) 0.22493(14) 0.94602(13) 0.0358(4) Uani 1 1 d . . .
H23A H -0.1062 0.2696 0.8775 0.054 Uiso 1 1 calc R . .
H23B H -0.1997 0.2178 0.9837 0.054 Uiso 1 1 calc R . .
H23C H -0.0599 0.1460 0.9274 0.054 Uiso 1 1 calc R . .
C24 C -0.35679(16) 0.45985(15) 0.84842(14) 0.0371(4) Uani 1 1 d . . .
H24A H -0.3292 0.3821 0.8755 0.056 Uiso 1 1 calc R . .
H24B H -0.3485 0.4550 0.7677 0.056 Uiso 1 1 calc R . .
H24C H -0.4490 0.4853 0.8854 0.056 Uiso 1 1 calc R . .
C25 C -0.31150(18) 0.66764(14) 0.84087(14) 0.0390(4) Uani 1 1 d . . .
H25A H -0.2572 0.7221 0.8650 0.059 Uiso 1 1 calc R . .
H25B H -0.4047 0.6910 0.8762 0.059 Uiso 1 1 calc R . .
H25C H -0.2992 0.6702 0.7597 0.059 Uiso 1 1 calc R . .
C26 C 0.17526(19) 0.05522(16) 0.75604(15) 0.0455(4) Uani 1 1 d . . .
H26A H 0.0947 0.1080 0.7546 0.068 Uiso 1 1 calc R . .
H26B H 0.1738 -0.0195 0.7178 0.068 Uiso 1 1 calc R . .
H26C H 0.2526 0.0925 0.7182 0.068 Uiso 1 1 calc R . .
N1 N 0.34497(11) 0.62029(10) 0.86752(9) 0.0222(2) Uani 1 1 d . . .
N2 N 0.30862(11) 0.23317(10) 0.90709(9) 0.0243(2) Uani 1 1 d . . .
N3 N -0.00558(11) 0.47234(10) 0.77175(9) 0.0244(2) Uani 1 1 d . . .
N4 N -0.04458(12) 0.28741(10) 1.02048(10) 0.0264(3) Uani 1 1 d . . .
H4A H 0.0391(18) 0.3031(14) 0.9832(13) 0.032 Uiso 1 1 d . . .
H4B H -0.0936(17) 0.3580(16) 1.0431(13) 0.032 Uiso 1 1 d . . .
N5 N -0.27153(12) 0.54646(11) 0.87369(10) 0.0274(3) Uani 1 1 d . . .
H5A H -0.1849(18) 0.5270(15) 0.8363(14) 0.033 Uiso 1 1 d . . .
H5B H -0.2770(17) 0.5413(15) 0.9497(15) 0.033 Uiso 1 1 d . . .
O1 O 0.27423(9) 0.52295(8) 0.91094(7) 0.0236(2) Uani 1 1 d . . .
O2 O 0.29912(9) 0.54420(8) 0.71159(7) 0.0224(2) Uani 1 1 d . . .
O3 O 0.20130(9) 0.32240(8) 0.90640(8) 0.0251(2) Uani 1 1 d . . .
O4 O 0.39812(9) 0.35140(8) 0.76799(7) 0.0219(2) Uani 1 1 d . . .
O5 O 0.07240(9) 0.49894(8) 0.84611(8) 0.0252(2) Uani 1 1 d . . .
O6 O 0.18847(9) 0.36328(8) 0.69585(8) 0.0232(2) Uani 1 1 d . . .
O7 O 0.18191(13) 0.03313(10) 0.86749(10) 0.0435(3) Uani 1 1 d . . .
H7A H 0.227(2) 0.087(2) 0.8888(18) 0.065 Uiso 1 1 d . . .
Si Si 0.23833(4) 0.43390(3) 0.80523(3) 0.02010(9) Uani 1 1 d . . .

loop_
_atom_site_aniso_label
_atom_site_aniso_U_11
_atom_site_aniso_U_22
_atom_site_aniso_U_33
_atom_site_aniso_U_23
_atom_site_aniso_U_13
_atom_site_aniso_U_12
C1 0.0160(6) 0.0192(6) 0.0257(6) -0.0021(5) -0.0080(5) 0.0008(5)
C2 0.0225(7) 0.0191(6) 0.0235(6) 0.0005(5) -0.0083(5) -0.0038(5)
C3 0.0201(6) 0.0217(6) 0.0257(6) 0.0038(5) -0.0063(5) -0.0047(5)
C4 0.0170(6) 0.0221(6) 0.0264(6) 0.0009(5) -0.0076(5) -0.0004(5)
C5 0.0273(7) 0.0323(8) 0.0285(7) -0.0045(6) -0.0051(6) -0.0062(6)
C6 0.0311(8) 0.0473(9) 0.0281(7) 0.0004(6) 0.0005(6) -0.0102(7)
C7 0.0315(8) 0.0366(8) 0.0427(8) 0.0105(7) -0.0044(7) -0.0119(6)
C8 0.0359(8) 0.0233(7) 0.0458(9) -0.0006(6) -0.0076(7) -0.0072(6)
C9 0.0277(7) 0.0232(7) 0.0298(7) -0.0031(5) -0.0052(6) -0.0014(5)
C10 0.0217(7) 0.0194(6) 0.0272(6) -0.0019(5) -0.0072(5) -0.0033(5)
C11 0.0273(7) 0.0305(7) 0.0302(7) 0.0047(6) -0.0067(6) 0.0004(6)
C12 0.0353(9) 0.0341(8) 0.0399(8) 0.0064(6) -0.0133(7) 0.0050(6)
C13 0.0251(8) 0.0332(8) 0.0469(9) -0.0041(7) -0.0089(7) 0.0052(6)
C14 0.0252(7) 0.0355(8) 0.0372(8) -0.0023(6) -0.0010(6) -0.0003(6)
C15 0.0265(7) 0.0255(7) 0.0303(7) 0.0021(5) -0.0055(6) -0.0031(5)
C16 0.0242(7) 0.0334(7) 0.0225(6) 0.0056(5) -0.0055(5) -0.0104(6)
C17 0.0290(8) 0.0452(9) 0.0285(7) 0.0097(6) -0.0098(6) -0.0095(6)
C18 0.0359(9) 0.0686(12) 0.0309(8) 0.0146(8) -0.0159(7) -0.0173(8)
C19 0.0484(12) 0.0863(15) 0.0269(8) 0.0018(8) -0.0173(8) -0.0279(10)
C20 0.0536(12) 0.0663(13) 0.0339(8) -0.0154(8) -0.0098(8) -0.0151(10)
C21 0.0335(8) 0.0455(9) 0.0303(7) -0.0059(6) -0.0091(7) -0.0082(7)
C22 0.0367(9) 0.0356(8) 0.0363(8) 0.0049(6) -0.0065(7) -0.0048(7)
C23 0.0288(8) 0.0383(8) 0.0404(8) -0.0042(6) -0.0081(7) -0.0035(6)
C24 0.0273(8) 0.0409(9) 0.0462(9) 0.0029(7) -0.0134(7) -0.0073(6)
C25 0.0392(9) 0.0330(8) 0.0478(9) -0.0037(7) -0.0197(8) 0.0040(7)
C26 0.0468(10) 0.0365(9) 0.0537(10) 0.0014(7) -0.0124(9) -0.0051(8)
N1 0.0199(5) 0.0228(5) 0.0251(5) 0.0000(4) -0.0059(4) -0.0053(4)
N2 0.0204(6) 0.0214(5) 0.0307(6) 0.0027(4) -0.0058(5) -0.0008(4)
N3 0.0205(6) 0.0281(6) 0.0261(5) 0.0014(4) -0.0085(5) -0.0021(4)
N4 0.0236(6) 0.0203(6) 0.0321(6) -0.0012(5) 0.0006(5) -0.0029(5)
N5 0.0207(6) 0.0374(7) 0.0247(6) -0.0008(5) -0.0088(5) 0.0015(5)
O1 0.0261(5) 0.0247(5) 0.0221(4) 0.0021(3) -0.0070(4) -0.0082(4)
O2 0.0263(5) 0.0209(4) 0.0233(4) 0.0002(3) -0.0115(4) -0.0047(4)
O3 0.0182(5) 0.0242(5) 0.0308(5) 0.0032(4) -0.0024(4) 0.0001(4)
O4 0.0188(5) 0.0218(4) 0.0253(4) 0.0040(3) -0.0056(4) -0.0019(3)
O5 0.0212(5) 0.0272(5) 0.0282(5) -0.0061(4) -0.0094(4) 0.0008(4)
O6 0.0179(4) 0.0238(5) 0.0284(5) -0.0038(4) -0.0069(4) -0.0017(4)
O7 0.0492(7) 0.0321(6) 0.0514(7) 0.0065(5) -0.0113(6) -0.0135(5)
Si 0.01845(18) 0.01973(17) 0.02271(17) -0.00047(12) -0.00607(14) -0.00184(13)

loop_
_atom_type_symbol
_atom_type_description
_atom_type_scat_dispersion_real
_atom_type_scat_dispersion_imag
_atom_type_scat_source
C C 0.0033 0.0016 'International Tables Vol C Tables 4.2.6.8 and 6.1.1.4'
H H 0.0000 0.0000 'International Tables Vol C Tables 4.2.6.8 and 6.1.1.4'
N N 0.0061 0.0033 'International Tables Vol C Tables 4.2.6.8 and 6.1.1.4'
O O 0.0106 0.0060 'International Tables Vol C Tables 4.2.6.8 and 6.1.1.4'
Si Si 0.0817 0.0704 'International Tables Vol C Tables 4.2.6.8 and 6.1.1.4'

loop_
_geom_angle_atom_site_label_1
_geom_angle_atom_site_label_2
_geom_angle_atom_site_label_3
_geom_angle
_geom_angle_site_symmetry_1
_geom_angle_site_symmetry_3
_geom_angle_publ_flag
N1 C1 O2 121.52(11) . . ?
N1 C1 C4 120.12(12) . . ?
O2 C1 C4 118.32(11) . . ?
N2 C2 O4 120.78(12) . . ?
N2 C2 C10 120.61(11) . . ?
O4 C2 C10 118.60(11) . . ?
N3 C3 O6 119.86(12) . . ?
N3 C3 C16 120.74(12) . . ?
O6 C3 C16 119.40(12) . . ?
C9 C4 C5 119.14(12) . . ?
C9 C4 C1 121.34(12) . . ?
C5 C4 C1 119.47(12) . . ?
C6 C5 C4 120.56(13) . . ?
C7 C6 C5 119.59(13) . . ?
C6 C7 C8 120.48(13) . . ?
C7 C8 C9 120.05(14) . . ?
C8 C9 C4 120.18(13) . . ?
C15 C10 C11 119.21(13) . . ?
C15 C10 C2 120.08(12) . . ?
C11 C10 C2 120.71(11) . . ?
C12 C11 C10 120.31(13) . . ?
C13 C12 C11 120.04(14) . . ?
C12 C13 C14 120.05(14) . . ?
C13 C14 C15 120.28(13) . . ?
C14 C15 C10 120.08(13) . . ?
C21 C16 C17 119.23(15) . . ?
C21 C16 C3 120.13(14) . . ?
C17 C16 C3 120.62(13) . . ?
C18 C17 C16 120.59(16) . . ?
C19 C18 C17 120.04(17) . . ?
C18 C19 C20 120.14(16) . . ?
C19 C20 C21 120.21(18) . . ?
C16 C21 C20 119.76(17) . . ?
C1 N1 O1 107.19(10) . . ?
C2 N2 O3 107.64(10) . . ?
C3 N3 O5 109.31(11) . . ?
C22 N4 C23 112.37(12) . . ?
C25 N5 C24 112.80(13) . . ?
N1 O1 Si 113.48(7) . . ?
C1 O2 Si 111.33(8) . . ?
N2 O3 Si 114.44(7) . . ?
C2 O4 Si 112.11(8) . . ?
N3 O5 Si 113.17(7) . . ?
C3 O6 Si 111.13(8) . . ?
O5 Si O2 97.85(5) . . y
O5 Si O6 86.18(5) . . y
O2 Si O6 89.84(5) . . y
O5 Si O4 172.99(5) . . y
O2 Si O4 88.43(5) . . y
O6 Si O4 90.76(5) . . y
O5 Si O3 89.09(5) . . y
O2 Si O3 170.88(5) . . y
O6 Si O3 96.55(5) . . y
O4 Si O3 85.00(5) . . y
O5 Si O1 87.77(5) . . y
O2 Si O1 85.70(4) . . y
O6 Si O1 171.93(5) . . y
O4 Si O1 95.83(5) . . y
O3 Si O1 88.69(5) . . y

loop_
_geom_bond_atom_site_label_1
_geom_bond_atom_site_label_2
_geom_bond_distance
_geom_bond_site_symmetry_2
_geom_bond_publ_flag
C1 N1 1.2941(17) . ?
C1 O2 1.3233(16) . ?
C1 C4 1.4761(17) . ?
C2 N2 1.2943(16) . ?
C2 O4 1.3196(15) . ?
C2 C10 1.4773(19) . ?
C3 N3 1.2928(17) . ?
C3 O6 1.3202(16) . ?
C3 C16 1.478(2) . ?
C4 C9 1.3933(19) . ?
C4 C5 1.3935(18) . ?
C5 C6 1.390(2) . ?
C6 C7 1.381(2) . ?
C7 C8 1.384(2) . ?
C8 C9 1.3867(19) . ?
C10 C15 1.3934(18) . ?
C10 C11 1.3964(19) . ?
C11 C12 1.386(2) . ?
C12 C13 1.383(2) . ?
C13 C14 1.385(2) . ?
C14 C15 1.386(2) . ?
C16 C21 1.388(2) . ?
C16 C17 1.397(2) . ?
C17 C18 1.385(2) . ?
C18 C19 1.375(3) . ?
C19 C20 1.384(3) . ?
C20 C21 1.399(2) . ?
C22 N4 1.4741(19) . ?
C23 N4 1.479(2) . ?
C24 N5 1.486(2) . ?
C25 N5 1.477(2) . ?
C26 O7 1.410(2) . ?
N1 O1 1.4389(14) . ?
N2 O3 1.4263(15) . ?
N3 O5 1.4141(15) . ?
O1 Si 1.7892(10) . y
O2 Si 1.7749(10) . y
O3 Si 1.7868(10) . y
O4 Si 1.7845(10) . y
O5 Si 1.7689(11) . y
O6 Si 1.7811(10) . y

loop_
_geom_torsion_atom_site_label_1
_geom_torsion_atom_site_label_2
_geom_torsion_atom_site_label_3
_geom_torsion_atom_site_label_4
_geom_torsion
_geom_torsion_site_symmetry_1
_geom_torsion_site_symmetry_2
_geom_torsion_site_symmetry_3
_geom_torsion_site_symmetry_4
_geom_torsion_publ_flag
N1 C1 C4 C9 -27.8(2) . . . . ?
O2 C1 C4 C9 154.34(13) . . . . ?
N1 C1 C4 C5 149.65(14) . . . . ?
O2 C1 C4 C5 -28.19(18) . . . . ?
C9 C4 C5 C6 0.8(2) . . . . ?
C1 C4 C5 C6 -176.78(14) . . . . ?
C4 C5 C6 C7 -0.4(2) . . . . ?
C5 C6 C7 C8 0.0(3) . . . . ?
C6 C7 C8 C9 0.0(3) . . . . ?
C7 C8 C9 C4 0.4(2) . . . . ?
C5 C4 C9 C8 -0.7(2) . . . . ?
C1 C4 C9 C8 176.74(14) . . . . ?
N2 C2 C10 C15 162.61(13) . . . . ?
O4 C2 C10 C15 -17.25(19) . . . . ?
N2 C2 C10 C11 -18.1(2) . . . . ?
O4 C2 C10 C11 162.08(13) . . . . ?
C15 C10 C11 C12 -1.9(2) . . . . ?
C2 C10 C11 C12 178.77(14) . . . . ?
C10 C11 C12 C13 1.1(2) . . . . ?
C11 C12 C13 C14 0.3(3) . . . . ?
C12 C13 C14 C15 -0.8(2) . . . . ?
C13 C14 C15 C10 0.0(2) . . . . ?
C11 C10 C15 C14 1.3(2) . . . . ?
C2 C10 C15 C14 -179.32(13) . . . . ?
N3 C3 C16 C21 -163.03(13) . . . . ?
O6 C3 C16 C21 16.18(18) . . . . ?
N3 C3 C16 C17 18.72(19) . . . . ?
O6 C3 C16 C17 -162.07(12) . . . . ?
C21 C16 C17 C18 1.7(2) . . . . ?
C3 C16 C17 C18 179.96(12) . . . . ?
C16 C17 C18 C19 -0.5(2) . . . . ?
C17 C18 C19 C20 -0.8(3) . . . . ?
C18 C19 C20 C21 1.0(3) . . . . ?
C17 C16 C21 C20 -1.6(2) . . . . ?
C3 C16 C21 C20 -179.84(13) . . . . ?
C19 C20 C21 C16 0.3(3) . . . . ?
O2 C1 N1 O1 0.21(17) . . . . ?
C4 C1 N1 O1 -177.55(10) . . . . ?
O4 C2 N2 O3 -1.15(17) . . . . ?
C10 C2 N2 O3 178.99(11) . . . . ?
O6 C3 N3 O5 1.20(15) . . . . ?
C16 C3 N3 O5 -179.59(10) . . . . ?
C1 N1 O1 Si 6.08(12) . . . . ?
N1 C1 O2 Si -6.36(16) . . . . ?
C4 C1 O2 Si 171.44(9) . . . . ?
C2 N2 O3 Si 0.01(13) . . . . ?
N2 C2 O4 Si 1.77(16) . . . . ?
C10 C2 O4 Si -178.37(9) . . . . ?
C3 N3 O5 Si 3.31(12) . . . . ?
N3 C3 O6 Si -5.08(14) . . . . ?
C16 C3 O6 Si 175.71(9) . . . . ?
N3 O5 Si O2 84.40(8) . . . . ?
N3 O5 Si O6 -4.91(8) . . . . ?
N3 O5 Si O4 -69.1(4) . . . . ?
N3 O5 Si O3 -101.53(8) . . . . ?
N3 O5 Si O1 169.75(8) . . . . ?
C1 O2 Si O5 94.78(9) . . . . ?
C1 O2 Si O6 -179.11(9) . . . . ?
C1 O2 Si O4 -88.34(9) . . . . ?
C1 O2 Si O3 -44.5(3) . . . . ?
C1 O2 Si O1 7.63(9) . . . . ?
C3 O6 Si O5 5.39(8) . . . . ?
C3 O6 Si O2 -92.49(9) . . . . ?
C3 O6 Si O4 179.09(8) . . . . ?
C3 O6 Si O3 94.04(8) . . . . ?
C3 O6 Si O1 -36.1(3) . . . . ?
C2 O4 Si O5 -33.8(4) . . . . ?
C2 O4 Si O2 172.39(9) . . . . ?
C2 O4 Si O6 -97.79(9) . . . . ?
C2 O4 Si O3 -1.29(9) . . . . ?
C2 O4 Si O1 86.87(9) . . . . ?
N2 O3 Si O5 176.96(9) . . . . ?
N2 O3 Si O2 -43.3(3) . . . . ?
N2 O3 Si O6 90.91(9) . . . . ?
N2 O3 Si O4 0.72(8) . . . . ?
N2 O3 Si O1 -95.25(9) . . . . ?
N1 O1 Si O5 -105.85(8) . . . . ?
N1 O1 Si O2 -7.80(8) . . . . ?
N1 O1 Si O6 -64.4(3) . . . . ?
N1 O1 Si O4 80.17(8) . . . . ?
N1 O1 Si O3 165.00(8) . . . . ?
